data_7248030
loop_
_publ_author_name
'Ye, Yanan'
'Ma, Peihua'
'Ma, Yue'
'Yang, Naqin'
'Chen, Xiaoqian'
'Yang, Xinan'
'Shen, Lingyi'
'Xiao, Xin'

_publ_section_title
;
 Study on the host--guest interactions between tetramethyl cucurbit[6]uril
 and 2-heterocyclic-substituted benzimidazoles
;
_journal_issue 4
_journal_name_full 'RSC Advances'
_journal_page_first 2652
_journal_page_last 2658
_journal_paper_doi 10.1039/D3RA07810H
_journal_volume 14
_journal_year 2024
_chemical_formula_moiety '2(Cd1 Cl4), C40 H44 N24 O12, 10(H2 O), 2(C3.83 H3.33 N0.99), 2(C3.18 H2.82 N0.99)'
_chemical_formula_sum 'C54.02 H76.29 Cd2 Cl8 N27.98 O22'
_chemical_formula_weight 1978.01
_space_group_crystal_system monoclinic
_space_group_IT_number 14
_space_group_name_Hall '-P 2ybc'
_space_group_name_H-M_alt 'P 1 21/c 1'
_atom_sites_solution_hydrogens mixed
_audit_creation_date 2023-04-28
_audit_creation_method
;
Olex2 1.2
(compiled 2018.05.29 svn.r3508 for OlexSys, GUI svn.r5506)
;
_audit_update_record
;
2023-04-28 deposited with the CCDC.	2024-01-08 downloaded from the CCDC.
;
_cell_angle_alpha 90
_cell_angle_beta 100.3790(10)
_cell_angle_gamma 90
_cell_formula_units_Z 2
_cell_length_a 12.9500(6)
_cell_length_b 20.3971(11)
_cell_length_c 15.0471(7)
_cell_measurement_reflns_used 8621
_cell_measurement_temperature 273.15
_cell_measurement_theta_max 26.10
_cell_measurement_theta_min 2.43
_cell_volume 3909.5(3)
_computing_cell_refinement 'SAINT V8.40B (?, 2016)'
_computing_data_reduction 'SAINT V8.40B (?, 2016)'
_computing_molecular_graphics 'Olex2 (Dolomanov et al., 2009)'
_computing_publication_material 'Olex2 (Dolomanov et al., 2009)'
_computing_structure_refinement 'ShelXL (Sheldrick, 2015)'
_computing_structure_solution 'SHELXT 2018/2 (Sheldrick, 2018)'
_diffrn_ambient_temperature 273.15
_diffrn_measured_fraction_theta_full 0.981
_diffrn_measured_fraction_theta_max 0.975
_diffrn_measurement_device_type 'Bruker APEX-II CCD'
_diffrn_measurement_method '\f and \w scans'
_diffrn_radiation_type MoK\a
_diffrn_radiation_wavelength 0.71073
_diffrn_reflns_av_R_equivalents 0.0554
_diffrn_reflns_av_unetI/netI 0.0627
_diffrn_reflns_Laue_measured_fraction_full 0.981
_diffrn_reflns_Laue_measured_fraction_max 0.975
_diffrn_reflns_limit_h_max 14
_diffrn_reflns_limit_h_min -16
_diffrn_reflns_limit_k_max 25
_diffrn_reflns_limit_k_min -22
_diffrn_reflns_limit_l_max 18
_diffrn_reflns_limit_l_min -18
_diffrn_reflns_number 19359
_diffrn_reflns_point_group_measured_fraction_full 0.981
_diffrn_reflns_point_group_measured_fraction_max 0.975
_diffrn_reflns_theta_full 25.242
_diffrn_reflns_theta_max 26.450
_diffrn_reflns_theta_min 1.700
_diffrn_standards_number 0
_exptl_absorpt_coefficient_mu 0.906
_exptl_absorpt_correction_T_max 0.7454
_exptl_absorpt_correction_T_min 0.4269
_exptl_absorpt_correction_type none
_exptl_absorpt_process_details
;
SADABS-2016/2 (Bruker,2016/2) was used for absorption correction.
wR2(int) was 0.1611 before and 0.0668 after correction.
The Ratio of minimum to maximum transmission is 0.5727.
The \l/2 correction factor is Not present.
;
_exptl_crystal_density_diffrn 1.680
_exptl_crystal_description block
_exptl_crystal_F_000 2008
_exptl_crystal_size_max 0.26
_exptl_crystal_size_mid 0.2
_exptl_crystal_size_min 0.1
_refine_diff_density_max 1.593
_refine_diff_density_min -0.733
_refine_diff_density_rms 0.154
_refine_ls_extinction_method none
_refine_ls_goodness_of_fit_ref 1.115
_refine_ls_hydrogen_treatment constr
_refine_ls_matrix_type full
_refine_ls_number_parameters 733
_refine_ls_number_reflns 7858
_refine_ls_number_restraints 595
_refine_ls_restrained_S_all 1.080
_refine_ls_R_factor_all 0.0924
_refine_ls_R_factor_gt 0.0798
_refine_ls_shift/su_max 0.000
_refine_ls_shift/su_mean 0.000
_refine_ls_structure_factor_coef Fsqd
_refine_ls_weighting_details 'w=1/[\s^2^(Fo^2^)+(0.1173P)^2^+12.5307P] where P=(Fo^2^+2Fc^2^)/3'
_refine_ls_weighting_scheme calc
_refine_ls_wR_factor_gt 0.2304
_refine_ls_wR_factor_ref 0.2403
_reflns_Friedel_coverage 0.000
_reflns_number_gt 6380
_reflns_number_total 7858
_reflns_threshold_expression 'I > 2\s(I)'
_cod_data_source_file d3ra07810h2.cif
_cod_data_source_block 1b
_cod_database_code 7248030
_shelx_shelxl_version_number 2014/7
_shelx_space_group_comment
;
The symmetry employed for this shelxl refinement is uniquely defined
by the following loop, which should always be used as a source of
symmetry information in preference to the above space-group names.
They are only intended as comments.
;
_shelx_estimated_absorpt_t_max 0.915
_shelx_estimated_absorpt_t_min 0.798
_olex2_refinement_description
;
1. Fixed Uiso
 At 1.2 times of:
  All C(H) groups, All C(H,H) groups, All N(H) groups
 At 1.5 times of:
  All C(H,H,H) groups, All O(H,H) groups
2. Restrained distances
 N14-C26 = N2-C26A
 1.3 with sigma of 0.01
 C28A-C27A = C28-C27
 1.5 with sigma of 0.01
 N1-C21A \\sim N13-C21
 with sigma of 0.02
 N2-C27A \\sim N14-C27
 with sigma of 0.02
 N13-C27 \\sim N1-C27A
 with sigma of 0.02
3. Uiso/Uaniso restraints and constraints
N13 \\sim C26 \\sim C25 \\sim C21 \\sim C27 \\sim N14 \\sim C24 \\sim C22 \\sim
C28 \\sim C23 \\sim C29 \\sim N15 \\sim C30 \\sim C32 \\sim C31 \\sim N2 \\sim
C29A \\sim C28A \\sim C30A \\sim C27A \\sim N3 \\sim C31A \\sim C26A \\sim N1
\\sim C32A \\sim C25A \\sim C21A \\sim C24A \\sim C22A \\sim C23A: within 2A
with sigma of 0.01 and sigma for terminal atoms of 0.02
Cd1A \\sim Cl2A \\sim Cl3 \\sim Cl3A \\sim Cl4 \\sim Cl2 \\sim Cd1 \\sim Cl1
\\sim Cl0A \\sim Cl1A: within 2A with sigma of 0.01 and sigma for terminal
atoms of 0.02
4. Others
 Sof(Cl2A)=Sof(Cd1A)=Sof(Cl3)=Sof(Cl3A)=Sof(Cl4)=1-FVAR(1)
 Sof(Cd1)=Sof(Cl1)=Sof(Cl0A)=Sof(Cl1A)=Sof(Cl2)=FVAR(1)
 Sof(C22)=Sof(H22)=FVAR(2)
 Sof(C23)=Sof(H23)=FVAR(3)
 Sof(C24)=Sof(H24)=FVAR(4)
 Sof(C25)=Sof(H25)=FVAR(5)
 Sof(C22A)=Sof(H22A)=FVAR(6)
 Sof(C23A)=Sof(H23A)=FVAR(7)
 Sof(C24A)=Sof(H24A)=FVAR(8)
 Sof(C25A)=Sof(H25A)=FVAR(9)
 Sof(C32)=Sof(H32)=FVAR(10)
 Sof(C31)=Sof(H31)=FVAR(11)
 Sof(C30)=Sof(H30)=FVAR(12)
 Sof(C29)=Sof(H29)=FVAR(13)
 Sof(C32A)=Sof(H32A)=FVAR(14)
 Sof(C31A)=Sof(H31A)=FVAR(15)
 Sof(C30A)=Sof(H30A)=FVAR(16)
 Sof(C29A)=Sof(H29A)=FVAR(17)
 Sof(N14)=Sof(H14A)=FVAR(18)
 Sof(N2)=Sof(H2)=FVAR(19)
 Sof(N1)=Sof(H1)=FVAR(20)
 Sof(N13)=Sof(H13A)=FVAR(21)
5.a Riding coordinates:
 O8(H8D,H8E), O11(H11A,H11B), O9(H9A,H9B), O10(H10D,H10E), O7(H7A,H7B)
5.b Ternary CH refined with riding coordinates:
 C11(H11), C12(H12), C14(H14), C13(H13)
5.c Secondary CH2 refined with riding coordinates:
 C2(H2A,H2B), C18(H18A,H18B), C4(H4A,H4B), C20(H20A,H20B), C16(H16A,H16B),
 C6(H6A,H6B)
5.d Aromatic/amide H refined with riding coordinates:
 C25(H25), C24(H24), C23(H23), C22(H22), C29(H29), C30(H30), C31(H31),
 C32(H32), N13(H13A), N14(H14A), C25A(H25A), C24A(H24A), C23A(H23A), C22A(H22A),
  N2(H2), N1(H1), C29A(H29A), C30A(H30A), C31A(H31A), C32A(H32A)
5.e Fitted hexagon refined as free rotating group:
 C26(C25,C24,C23,C22,C21), C28(C29,C30,C31,C32,N15), C26A(C25A,C24A,C23A,C22A,
 C21A), C28A(C29A,C30A,C31A,C32A,N3)
5.f Idealised Me refined as rotating group:
 C8(H8A,H8B,H8C), C10(H10A,H10B,H10C)
;
_olex2_submission_special_instructions 'No special instructions were received'

loop_
_space_group_symop_operation_xyz
'x, y, z'
'-x, y+1/2, -z+1/2'
'-x, -y, -z'
'x, -y-1/2, z-1/2'

loop_
_atom_site_label
_atom_site_type_symbol
_atom_site_fract_x
_atom_site_fract_y
_atom_site_fract_z
_atom_site_U_iso_or_equiv
_atom_site_adp_type
_atom_site_occupancy
_atom_site_site_symmetry_order
_atom_site_calc_flag
_atom_site_refinement_flags_posn
_atom_site_refinement_flags_adp
_atom_site_refinement_flags_occupancy
_atom_site_disorder_assembly
_atom_site_disorder_group
Cd1 Cd 0.9012(6) 0.3996(4) 1.0532(6) 0.0461(10) Uani 0.46(4) 1 d . U P A 1
Cl1 Cl 0.7457(16) 0.4683(11) 1.0554(12) 0.077(5) Uani 0.46(4) 1 d . U P A 1
Cl0A Cl 0.8774(11) 0.3105(9) 1.1662(12) 0.049(2) Uani 0.46(4) 1 d . U P A 1
Cl1A Cl 0.871(2) 0.3426(9) 0.9076(12) 0.087(5) Uani 0.46(4) 1 d . U P A 1
Cl2 Cl 1.0604(15) 0.4554(10) 1.1234(15) 0.092(4) Uani 0.46(4) 1 d . U P A 1
O2 O 0.7646(4) 0.6108(2) 0.6582(3) 0.0507(11) Uani 1 1 d . . . . .
O6 O 0.6431(3) 0.2862(2) 0.5144(3) 0.0483(10) Uani 1 1 d . . . . .
O3 O 0.8604(4) 0.5430(2) 0.4680(3) 0.0507(11) Uani 1 1 d . . . . .
O1 O 0.5121(4) 0.6991(2) 0.6672(3) 0.0525(11) Uani 1 1 d . . . . .
O4 O 0.3080(4) 0.4352(2) 0.7198(4) 0.0588(12) Uani 1 1 d . . . . .
N2AA N 0.7934(4) 0.5010(2) 0.6860(3) 0.0400(10) Uani 1 1 d . . . . .
O5 O 0.5469(4) 0.3500(3) 0.7131(4) 0.0638(13) Uani 1 1 d . . . . .
N4 N 0.6785(4) 0.5528(2) 0.7540(3) 0.0409(11) Uani 1 1 d . . . . .
N7 N 0.7615(4) 0.3322(2) 0.4353(3) 0.0405(11) Uani 1 1 d . . . . .
N6 N 0.3629(4) 0.6539(3) 0.7046(4) 0.0456(11) Uani 1 1 d . . . . .
N0AA N 0.8470(4) 0.4368(3) 0.4172(3) 0.0434(11) Uani 1 1 d . . . . .
N10 N 0.5983(4) 0.4483(3) 0.7830(3) 0.0444(11) Uani 1 1 d . . . . .
N9 N 0.7065(4) 0.3976(2) 0.7081(4) 0.0424(11) Uani 1 1 d . . . . .
N11 N 0.4356(4) 0.5067(3) 0.7897(4) 0.0462(12) Uani 1 1 d . . . . .
N5 N 0.5176(4) 0.6110(3) 0.7632(4) 0.0468(12) Uani 1 1 d . . . . .
N12 N 0.2839(4) 0.5471(3) 0.7187(3) 0.0440(11) Uani 1 1 d . . . . .
N1AA N 0.8701(4) 0.4550(2) 0.5643(3) 0.0406(11) Uani 1 1 d . . . . .
N8 N 0.7768(4) 0.3535(2) 0.5823(3) 0.0410(11) Uani 1 1 d . . . . .
C3 C 0.7474(4) 0.5600(3) 0.6945(4) 0.0374(12) Uani 1 1 d . . . . .
C11 C 0.7677(4) 0.4528(3) 0.7497(4) 0.0382(12) Uani 1 1 d . . . . .
H11 H 0.8302 0.4384 0.7919 0.046 Uiso 1 1 calc R . . . .
C15 C 0.7194(4) 0.3204(3) 0.5111(4) 0.0390(12) Uani 1 1 d . . . . .
C17 C 0.6096(5) 0.3942(3) 0.7321(4) 0.0462(14) Uani 1 1 d . . . . .
C1 C 0.8581(4) 0.4842(3) 0.4818(4) 0.0422(13) Uani 1 1 d . . . . .
C5 C 0.4686(5) 0.6590(3) 0.7069(4) 0.0417(13) Uani 1 1 d . . . . .
C12 C 0.6900(5) 0.4898(3) 0.7986(4) 0.0410(13) Uani 1 1 d . . . . .
H12 H 0.7180 0.4944 0.8633 0.049 Uiso 1 1 calc R . . . .
C9 C 0.8715(5) 0.3834(3) 0.5597(4) 0.0396(12) Uani 1 1 d . . . . .
C7 C 0.8580(4) 0.3706(3) 0.4543(4) 0.0393(12) Uani 1 1 d . . . . .
C14 C 0.3369(5) 0.6034(3) 0.7635(4) 0.0429(13) Uani 1 1 d . . . . .
H14 H 0.2982 0.6214 0.8083 0.052 Uiso 1 1 calc R . . . .
C19 C 0.3387(5) 0.4898(3) 0.7395(4) 0.0446(14) Uani 1 1 d . . . . .
C13 C 0.4444(5) 0.5762(3) 0.8091(4) 0.0456(14) Uani 1 1 d . . . . .
H13 H 0.4584 0.5848 0.8742 0.055 Uiso 1 1 calc R . . . .
C2 C 0.8864(5) 0.4938(3) 0.6462(4) 0.0430(13) Uani 1 1 d . . . . .
H2A H 0.9411 0.4735 0.6901 0.052 Uiso 1 1 calc R . . . .
H2B H 0.9109 0.5370 0.6328 0.052 Uiso 1 1 calc R . . . .
C18 C 0.5102(5) 0.4572(4) 0.8293(4) 0.0504(15) Uani 1 1 d . . . . .
H18A H 0.4736 0.4158 0.8296 0.060 Uiso 1 1 calc R . . . .
H18B H 0.5371 0.4691 0.8916 0.060 Uiso 1 1 calc R . . . .
C4 C 0.6308(5) 0.6076(3) 0.7900(5) 0.0487(15) Uani 1 1 d . . . . .
H4A H 0.6610 0.6476 0.7709 0.058 Uiso 1 1 calc R . . . .
H4B H 0.6480 0.6059 0.8555 0.058 Uiso 1 1 calc R . . . .
C20 C 0.1734(5) 0.5466(3) 0.6781(4) 0.0472(14) Uani 1 1 d . . . . .
H20A H 0.1366 0.5775 0.7102 0.057 Uiso 1 1 calc R . . . .
H20B H 0.1452 0.5033 0.6856 0.057 Uiso 1 1 calc R . . . .
C16 C 0.7556(5) 0.3423(3) 0.6723(4) 0.0469(14) Uani 1 1 d . . . . .
H16A H 0.7102 0.3043 0.6711 0.056 Uiso 1 1 calc R . . . .
H16B H 0.8210 0.3324 0.7125 0.056 Uiso 1 1 calc R . . . .
C8 C 0.9487(5) 0.3347(4) 0.4239(5) 0.0552(16) Uani 1 1 d . . . . .
H8A H 0.9478 0.2894 0.4412 0.083 Uiso 1 1 calc GR . . . .
H8B H 1.0139 0.3543 0.4519 0.083 Uiso 1 1 calc GR . . . .
H8C H 0.9415 0.3378 0.3594 0.083 Uiso 1 1 calc GR . . . .
C6 C 0.2863(5) 0.6965(3) 0.6500(4) 0.0443(13) Uani 1 1 d . . . . .
H6A H 0.2317 0.7072 0.6841 0.053 Uiso 1 1 calc R . . . .
H6B H 0.3207 0.7371 0.6385 0.053 Uiso 1 1 calc R . . . .
C10 C 0.9712(5) 0.3552(3) 0.6169(5) 0.0498(15) Uani 1 1 d . . . . .
H10A H 1.0314 0.3776 0.6027 0.075 Uiso 1 1 calc GR . . . .
H10B H 0.9760 0.3093 0.6043 0.075 Uiso 1 1 calc GR . . . .
H10C H 0.9687 0.3611 0.6798 0.075 Uiso 1 1 calc GR . . . .
O8 O 1.0950(7) 0.4165(4) 0.8309(6) 0.106(2) Uani 1 1 d . . . . .
H8D H 1.1369 0.4457 0.8565 0.158 Uiso 1 1 d R . . . .
H8E H 1.1346 0.3844 0.8236 0.158 Uiso 1 1 d R . . . .
O11 O 0.1072(6) 0.2111(4) 0.7686(8) 0.132(4) Uani 1 1 d . . . . .
H11A H 0.0444 0.2033 0.7430 0.198 Uiso 1 1 d R . . . .
H11B H 0.1320 0.1737 0.7855 0.198 Uiso 1 1 d R . . . .
O9 O 1.1862(6) 0.3197(4) 0.7630(7) 0.115(3) Uani 1 1 d . . . . .
H9A H 1.1831 0.2784 0.7557 0.172 Uiso 1 1 d R . . . .
H9B H 1.2469 0.3301 0.7535 0.172 Uiso 1 1 d R . . . .
O10 O 0.3702(7) 0.3019(4) 0.7665(10) 0.162(5) Uani 1 1 d . . . . .
H10D H 0.4204 0.3228 0.7503 0.244 Uiso 1 1 d R . . . .
H10E H 0.3973 0.2658 0.7871 0.244 Uiso 1 1 d R . . . .
C26 C 0.512(3) 0.5751(10) 0.507(2) 0.060(3) Uani 0.25(3) 1 d D U . B -1
C25 C 0.430(2) 0.5396(14) 0.533(2) 0.060(4) Uani 0.36(8) 1 d G U P B -1
H25 H 0.3781 0.5612 0.5570 0.073 Uiso 0.36(8) 1 calc R . P B -1
C24 C 0.426(2) 0.4719(13) 0.5217(19) 0.059(4) Uani 0.34(3) 1 d G U P B -1
H24 H 0.3710 0.4482 0.5386 0.071 Uiso 0.34(3) 1 calc R . P B -1
C23 C 0.503(3) 0.4397(10) 0.485(2) 0.059(4) Uani 0.18(6) 1 d G U P B -1
H23 H 0.5002 0.3945 0.4781 0.070 Uiso 0.18(6) 1 calc R . P B -1
C22 C 0.585(2) 0.4752(19) 0.460(2) 0.060(4) Uani 0.30(5) 1 d G U P B -1
H22 H 0.6365 0.4536 0.4359 0.072 Uiso 0.30(5) 1 calc R . P B -1
C21 C 0.589(3) 0.5429(19) 0.471(2) 0.062(3) Uani 0.29(3) 1 d DG U . B -1
O7 O 0.5971(11) 0.3488(6) 0.9855(13) 0.209(7) Uani 1 1 d . . . . .
H7A H 0.6425 0.3780 1.0048 0.313 Uiso 1 1 d R . . . .
H7B H 0.6268 0.3128 1.0030 0.313 Uiso 1 1 d R . . . .
C27 C 0.632(3) 0.6444(12) 0.479(3) 0.067(3) Uani 0.32(4) 1 d D U . B -1
C28 C 0.6844(18) 0.7093(9) 0.4803(14) 0.071(3) Uani 0.30(3) 1 d D U . B -1
C29 C 0.7794(19) 0.7138(9) 0.4500(13) 0.077(3) Uani 0.39(3) 1 d G U P B -1
H29 H 0.8083 0.6767 0.4281 0.093 Uiso 0.39(3) 1 calc R . P B -1
C30 C 0.8312(11) 0.7736(14) 0.4525(13) 0.079(4) Uani 0.40(3) 1 d G U P B -1
H30 H 0.8948 0.7766 0.4322 0.094 Uiso 0.40(3) 1 calc R . P B -1
C31 C 0.788(2) 0.8290(8) 0.4853(14) 0.077(4) Uani 0.38(3) 1 d G U P B -1
H31 H 0.8227 0.8690 0.4869 0.093 Uiso 0.38(3) 1 calc R . P B -1
C32 C 0.693(2) 0.8246(9) 0.5156(13) 0.076(3) Uani 0.32(3) 1 d G U P B -1
H32 H 0.6641 0.8616 0.5375 0.091 Uiso 0.32(3) 1 calc R . P B -1
N15 N 0.6412(11) 0.7647(14) 0.5131(14) 0.073(3) Uani 0.33(2) 1 d G U . B -1
N13 N 0.6655(15) 0.5890(9) 0.4569(13) 0.064(3) Uani 0.338(17) 1 d D U P B -1
H13A H 0.7230 0.5814 0.4376 0.076 Uiso 0.338(17) 1 calc R . P B -1
N14 N 0.5386(14) 0.6369(9) 0.5116(13) 0.062(3) Uani 0.327(17) 1 d D U P B -1
H14A H 0.5043 0.6681 0.5315 0.075 Uiso 0.327(17) 1 calc R . P B -1
Cl2A Cl 1.0628(13) 0.4521(10) 1.0995(14) 0.103(4) Uani 0.54(4) 1 d . U P A 2
Cd1A Cd 0.8930(5) 0.4047(4) 1.0450(5) 0.0617(15) Uani 0.54(4) 1 d . U P A 2
Cl3 Cl 0.9101(10) 0.3452(7) 0.9081(9) 0.060(2) Uani 0.54(4) 1 d . U P A 2
Cl3A Cl 0.7431(10) 0.4796(8) 1.0488(8) 0.053(2) Uani 0.54(4) 1 d . U P A 2
Cl4 Cl 0.8802(14) 0.3155(10) 1.1509(14) 0.080(4) Uani 0.54(4) 1 d . U P A 2
C26A C 0.723(2) 0.7069(6) 0.4669(18) 0.074(3) Uani 0.33(3) 1 d D U . C -2
C25A C 0.8114(17) 0.7424(14) 0.4557(16) 0.077(3) Uani 0.22(3) 1 d G U P C -2
H25A H 0.8677 0.7213 0.4374 0.092 Uiso 0.22(3) 1 calc R . P C -2
C24A C 0.8157(14) 0.8095(13) 0.4718(15) 0.081(4) Uani 0.48(3) 1 d G U P C -2
H24A H 0.8748 0.8333 0.4643 0.097 Uiso 0.48(3) 1 calc R . P C -2
C23A C 0.732(2) 0.8411(6) 0.4991(17) 0.077(4) Uani 0.25(2) 1 d G U P C -2
H23A H 0.7344 0.8861 0.5099 0.092 Uiso 0.25(2) 1 calc R . P C -2
C22A C 0.6432(17) 0.8056(15) 0.5104(17) 0.074(4) Uani 0.27(2) 1 d G U P C -2
H22A H 0.5870 0.8268 0.5287 0.088 Uiso 0.27(2) 1 calc R . P C -2
C21A C 0.6390(16) 0.7385(14) 0.4943(18) 0.071(3) Uani 0.29(3) 1 d DG U . C -2
C27A C 0.612(3) 0.6330(13) 0.479(3) 0.064(3) Uani 0.31(4) 1 d D U . C -2
N2 N 0.7171(12) 0.6445(6) 0.4632(10) 0.076(3) Uani 0.514(19) 1 d D U P C -2
H2 H 0.7638 0.6166 0.4539 0.091 Uiso 0.514(19) 1 calc R . P C -2
N1 N 0.5682(19) 0.6858(11) 0.4985(17) 0.067(3) Uani 0.268(17) 1 d D U P C -2
H1 H 0.5067 0.6890 0.5120 0.081 Uiso 0.268(17) 1 calc R . P C -2
C28A C 0.557(3) 0.5676(13) 0.4798(19) 0.062(3) Uani 0.23(3) 1 d D U . C -2
C29A C 0.466(3) 0.5637(15) 0.5154(17) 0.061(3) Uani 0.37(5) 1 d G U P C -2
H29A H 0.4345 0.6017 0.5323 0.073 Uiso 0.37(5) 1 calc R . P C -2
C30A C 0.420(2) 0.503(2) 0.5257(18) 0.059(4) Uani 0.14(3) 1 d G U P C -2
H30A H 0.3590 0.5004 0.5495 0.071 Uiso 0.14(3) 1 calc R . P C -2
C31A C 0.467(3) 0.4462(13) 0.500(3) 0.059(4) Uani 0.22(3) 1 d G U P C -2
H31A H 0.4366 0.4056 0.5073 0.070 Uiso 0.22(3) 1 calc R . P C -2
C32A C 0.559(3) 0.4501(15) 0.465(3) 0.060(4) Uani 0.08(7) 1 d G U P C -2
H32A H 0.5896 0.4121 0.4480 0.073 Uiso 0.08(7) 1 calc R . P C -2
N3 N 0.604(2) 0.511(2) 0.455(2) 0.062(4) Uani 0.21(2) 1 d G U . C -2

loop_
_atom_site_aniso_label
_atom_site_aniso_U_11
_atom_site_aniso_U_22
_atom_site_aniso_U_33
_atom_site_aniso_U_23
_atom_site_aniso_U_13
_atom_site_aniso_U_12
Cd1 0.0414(14) 0.0535(15) 0.0404(13) -0.0025(10) -0.0010(12) -0.0033(15)
Cl1 0.086(6) 0.080(8) 0.073(5) 0.039(4) 0.035(4) 0.035(4)
Cl0A 0.056(4) 0.051(4) 0.045(4) 0.009(3) 0.020(3) 0.011(2)
Cl1A 0.148(12) 0.048(3) 0.048(4) -0.008(2) -0.029(7) -0.002(8)
Cl2 0.074(5) 0.104(5) 0.082(8) -0.044(5) -0.026(5) -0.008(4)
O2 0.052(3) 0.045(3) 0.053(3) 0.004(2) 0.005(2) -0.008(2)
O6 0.041(2) 0.045(2) 0.059(3) 0.003(2) 0.0084(19) -0.0118(19)
O3 0.052(3) 0.041(2) 0.058(3) 0.0089(19) 0.006(2) -0.0121(19)
O1 0.046(2) 0.049(3) 0.061(3) -0.001(2) 0.006(2) -0.012(2)
O4 0.061(3) 0.048(3) 0.065(3) 0.009(2) 0.005(2) -0.013(2)
N2AA 0.037(2) 0.042(3) 0.040(2) 0.004(2) 0.0046(19) -0.006(2)
O5 0.055(3) 0.067(3) 0.074(3) -0.004(3) 0.023(2) -0.023(3)
N4 0.035(2) 0.046(3) 0.040(2) 0.003(2) 0.0025(19) -0.002(2)
N7 0.035(2) 0.044(3) 0.043(2) -0.004(2) 0.008(2) -0.006(2)
N6 0.038(3) 0.049(3) 0.050(3) -0.001(2) 0.008(2) -0.002(2)
N0AA 0.044(3) 0.045(3) 0.040(2) 0.003(2) 0.004(2) -0.008(2)
N10 0.038(3) 0.052(3) 0.044(3) 0.005(2) 0.009(2) -0.006(2)
N9 0.038(3) 0.043(3) 0.047(3) 0.000(2) 0.009(2) -0.011(2)
N11 0.039(3) 0.052(3) 0.049(3) 0.004(2) 0.012(2) -0.003(2)
N5 0.036(3) 0.047(3) 0.057(3) -0.004(2) 0.008(2) -0.005(2)
N12 0.039(3) 0.050(3) 0.043(3) 0.003(2) 0.007(2) -0.005(2)
N1AA 0.043(3) 0.038(3) 0.041(2) -0.0006(19) 0.008(2) -0.007(2)
N8 0.038(2) 0.044(3) 0.041(2) 0.002(2) 0.006(2) -0.009(2)
C3 0.031(3) 0.045(3) 0.033(3) -0.001(2) -0.003(2) -0.008(2)
C11 0.034(3) 0.042(3) 0.036(3) 0.008(2) -0.002(2) -0.004(2)
C15 0.034(3) 0.038(3) 0.044(3) 0.003(2) 0.004(2) -0.002(2)
C17 0.045(3) 0.053(4) 0.041(3) 0.009(3) 0.008(3) -0.010(3)
C1 0.033(3) 0.044(3) 0.048(3) 0.005(3) 0.003(2) -0.009(2)
C5 0.036(3) 0.044(3) 0.045(3) -0.009(3) 0.006(2) -0.004(2)
C12 0.042(3) 0.047(3) 0.032(3) 0.005(2) 0.001(2) -0.003(2)
C9 0.037(3) 0.037(3) 0.045(3) 0.003(2) 0.009(2) -0.007(2)
C7 0.035(3) 0.036(3) 0.048(3) 0.000(2) 0.011(2) -0.004(2)
C14 0.035(3) 0.052(4) 0.042(3) -0.005(3) 0.009(2) 0.000(2)
C19 0.044(3) 0.050(4) 0.040(3) 0.012(3) 0.010(2) -0.003(3)
C13 0.041(3) 0.059(4) 0.037(3) -0.003(3) 0.008(2) 0.001(3)
C2 0.039(3) 0.043(3) 0.045(3) -0.004(2) 0.003(2) -0.014(2)
C18 0.049(4) 0.061(4) 0.044(3) 0.014(3) 0.018(3) -0.003(3)
C4 0.040(3) 0.049(4) 0.055(4) -0.007(3) 0.000(3) -0.006(3)
C20 0.035(3) 0.058(4) 0.048(3) 0.010(3) 0.006(2) -0.009(3)
C16 0.057(4) 0.040(3) 0.045(3) 0.008(2) 0.012(3) -0.006(3)
C8 0.038(3) 0.062(4) 0.066(4) -0.006(3) 0.013(3) -0.002(3)
C6 0.042(3) 0.037(3) 0.052(3) -0.007(3) 0.004(3) -0.002(2)
C10 0.043(3) 0.055(4) 0.050(3) 0.010(3) 0.003(3) 0.001(3)
O8 0.109(6) 0.095(5) 0.106(6) -0.022(4) 0.001(5) 0.028(4)
O11 0.083(5) 0.071(5) 0.227(11) 0.035(6) -0.014(6) 0.002(4)
O9 0.079(5) 0.099(6) 0.164(8) -0.008(5) 0.016(5) 0.005(4)
O10 0.082(5) 0.091(6) 0.323(16) 0.086(8) 0.062(7) 0.017(4)
C26 0.060(6) 0.063(6) 0.057(5) 0.002(5) 0.010(5) 0.012(5)
C25 0.060(7) 0.063(7) 0.058(6) 0.004(7) 0.009(6) 0.010(6)
C24 0.058(7) 0.062(7) 0.055(6) 0.002(6) 0.006(6) 0.006(6)
C23 0.058(7) 0.061(7) 0.055(6) -0.001(7) 0.007(6) 0.011(7)
C22 0.059(7) 0.063(7) 0.058(6) 0.000(6) 0.011(5) 0.011(6)
C21 0.062(6) 0.064(6) 0.059(5) 0.001(5) 0.009(5) 0.012(5)
O7 0.182(12) 0.096(7) 0.316(19) 0.010(9) -0.042(12) 0.027(7)
C27 0.067(5) 0.071(5) 0.064(4) 0.001(4) 0.013(4) 0.017(4)
C28 0.070(5) 0.076(5) 0.067(5) 0.001(4) 0.013(4) 0.016(5)
C29 0.073(6) 0.085(6) 0.075(6) -0.001(5) 0.016(5) 0.018(6)
C30 0.074(6) 0.084(7) 0.077(6) -0.004(6) 0.011(5) 0.015(6)
C31 0.074(7) 0.082(7) 0.074(6) -0.003(6) 0.010(6) 0.016(6)
C32 0.075(6) 0.081(6) 0.071(6) -0.003(5) 0.010(5) 0.012(6)
N15 0.073(6) 0.078(6) 0.069(5) -0.001(5) 0.010(5) 0.011(5)
N13 0.063(6) 0.066(6) 0.062(5) 0.000(5) 0.013(4) 0.017(5)
N14 0.061(6) 0.065(6) 0.061(5) 0.000(5) 0.012(5) 0.014(5)
Cl2A 0.077(4) 0.137(7) 0.093(9) -0.047(5) 0.007(5) -0.046(4)
Cd1A 0.0614(19) 0.071(2) 0.0453(14) -0.0151(14) -0.0111(10) 0.0185(15)
Cl3 0.085(5) 0.053(3) 0.037(3) -0.005(2) -0.003(3) 0.011(4)
Cl3A 0.058(3) 0.054(4) 0.045(3) 0.006(4) 0.008(2) 0.013(3)
Cl4 0.105(6) 0.067(4) 0.076(8) 0.018(4) 0.038(4) 0.017(3)
C26A 0.072(6) 0.080(5) 0.072(5) 0.000(5) 0.012(5) 0.013(5)
C25A 0.072(6) 0.082(6) 0.075(6) -0.002(6) 0.012(5) 0.014(6)
C24A 0.077(6) 0.085(7) 0.079(6) -0.004(6) 0.008(5) 0.015(6)
C23A 0.075(7) 0.082(7) 0.071(6) -0.004(6) 0.010(6) 0.012(6)
C22A 0.075(7) 0.078(7) 0.067(6) -0.001(6) 0.012(6) 0.013(7)
C21A 0.071(6) 0.076(6) 0.067(5) -0.002(5) 0.011(5) 0.014(5)
C27A 0.064(5) 0.068(5) 0.061(4) 0.002(5) 0.013(4) 0.017(4)
N2 0.076(5) 0.076(5) 0.076(5) 0.004(4) 0.017(4) 0.026(4)
N1 0.065(6) 0.072(6) 0.065(5) 0.000(5) 0.013(5) 0.015(5)
C28A 0.061(6) 0.065(6) 0.060(5) 0.000(5) 0.011(5) 0.014(5)
C29A 0.060(6) 0.064(6) 0.058(5) 0.002(5) 0.010(5) 0.009(5)
C30A 0.058(7) 0.062(7) 0.057(6) 0.002(6) 0.008(6) 0.009(6)
C31A 0.058(7) 0.060(7) 0.055(6) 0.002(7) 0.005(6) 0.007(7)
C32A 0.060(7) 0.063(7) 0.058(6) 0.001(7) 0.008(6) 0.011(7)
N3 0.061(7) 0.064(7) 0.060(6) 0.000(6) 0.011(6) 0.013(6)

loop_
_atom_type_symbol
_atom_type_description
_atom_type_scat_dispersion_real
_atom_type_scat_dispersion_imag
_atom_type_scat_source
C C 0.0033 0.0016 'International Tables Vol C Tables 4.2.6.8 and 6.1.1.4'
H H 0.0000 0.0000 'International Tables Vol C Tables 4.2.6.8 and 6.1.1.4'
Cd Cd -0.8075 1.2024 'International Tables Vol C Tables 4.2.6.8 and 6.1.1.4'
Cl Cl 0.1484 0.1585 'International Tables Vol C Tables 4.2.6.8 and 6.1.1.4'
N N 0.0061 0.0033 'International Tables Vol C Tables 4.2.6.8 and 6.1.1.4'
O O 0.0106 0.0060 'International Tables Vol C Tables 4.2.6.8 and 6.1.1.4'

loop_
_geom_angle_atom_site_label_1
_geom_angle_atom_site_label_2
_geom_angle_atom_site_label_3
_geom_angle
_geom_angle_site_symmetry_1
_geom_angle_site_symmetry_3
_geom_angle_publ_flag
Cl1 Cd1 Cl0A 101.5(7) . . ?
Cl1A Cd1 Cl1 106.5(10) . . ?
Cl1A Cd1 Cl0A 103.9(6) . . ?
Cl2 Cd1 Cl1 111.1(7) . . ?
Cl2 Cd1 Cl0A 103.8(7) . . ?
Cl2 Cd1 Cl1A 126.8(12) . . ?
C3 N2AA C11 112.4(5) . . ?
C3 N2AA C2 122.8(5) . . ?
C2 N2AA C11 120.8(5) . . ?
C3 N4 C12 111.7(5) . . ?
C3 N4 C4 122.5(5) . . ?
C4 N4 C12 122.3(5) . . ?
C15 N7 C7 112.7(5) . . ?
C15 N7 C6 119.8(5) . 3_666 ?
C6 N7 C7 127.3(5) 3_666 . ?
C5 N6 C14 112.6(5) . . ?
C5 N6 C6 123.0(5) . . ?
C14 N6 C6 124.4(5) . . ?
C1 N0AA C7 113.3(5) . . ?
C1 N0AA C20 121.2(5) . 3_666 ?
C20 N0AA C7 125.5(5) 3_666 . ?
C17 N10 C12 113.3(5) . . ?
C17 N10 C18 123.0(5) . . ?
C12 N10 C18 122.9(5) . . ?
C17 N9 C11 112.4(5) . . ?
C17 N9 C16 123.0(5) . . ?
C16 N9 C11 121.6(5) . . ?
C19 N11 C13 112.6(5) . . ?
C19 N11 C18 121.4(6) . . ?
C13 N11 C18 125.3(5) . . ?
C5 N5 C13 111.9(5) . . ?
C5 N5 C4 122.4(5) . . ?
C4 N5 C13 123.9(6) . . ?
C14 N12 C20 123.6(5) . . ?
C19 N12 C14 112.9(5) . . ?
C19 N12 C20 121.2(5) . . ?
C1 N1AA C9 113.2(5) . . ?
C1 N1AA C2 120.9(5) . . ?
C2 N1AA C9 125.8(5) . . ?
C15 N8 C9 112.6(5) . . ?
C15 N8 C16 119.2(5) . . ?
C16 N8 C9 126.2(5) . . ?
O2 C3 N2AA 126.5(6) . . ?
O2 C3 N4 125.2(6) . . ?
N2AA C3 N4 108.2(5) . . ?
N2AA C11 N9 114.4(5) . . ?
N2AA C11 H11 111.7 . . ?
N2AA C11 C12 103.3(5) . . ?
N9 C11 H11 111.7 . . ?
N9 C11 C12 103.4(5) . . ?
C12 C11 H11 111.7 . . ?
O6 C15 N7 125.5(5) . . ?
O6 C15 N8 125.6(5) . . ?
N8 C15 N7 108.9(5) . . ?
O5 C17 N10 126.6(6) . . ?
O5 C17 N9 125.7(6) . . ?
N10 C17 N9 107.7(5) . . ?
O3 C1 N0AA 125.6(6) . . ?
O3 C1 N1AA 125.6(6) . . ?
N0AA C1 N1AA 108.8(5) . . ?
O1 C5 N6 126.4(6) . . ?
O1 C5 N5 125.6(6) . . ?
N6 C5 N5 108.0(5) . . ?
N4 C12 C11 103.5(4) . . ?
N4 C12 H12 111.4 . . ?
N10 C12 N4 115.7(5) . . ?
N10 C12 C11 102.9(5) . . ?
N10 C12 H12 111.4 . . ?
C11 C12 H12 111.4 . . ?
N1AA C9 N8 112.8(5) . . ?
N1AA C9 C7 102.3(4) . . ?
N1AA C9 C10 111.4(5) . . ?
N8 C9 C7 102.6(4) . . ?
N8 C9 C10 111.7(5) . . ?
C10 C9 C7 115.5(5) . . ?
N7 C7 N0AA 113.7(5) . . ?
N7 C7 C9 102.7(4) . . ?
N7 C7 C8 111.3(5) . . ?
N0AA C7 C9 102.4(5) . . ?
N0AA C7 C8 111.0(5) . . ?
C8 C7 C9 115.3(5) . . ?
N6 C14 N12 115.3(5) . . ?
N6 C14 H14 111.2 . . ?
N6 C14 C13 103.8(5) . . ?
N12 C14 H14 111.2 . . ?
N12 C14 C13 103.8(5) . . ?
C13 C14 H14 111.2 . . ?
O4 C19 N11 126.3(6) . . ?
O4 C19 N12 126.8(6) . . ?
N12 C19 N11 106.9(5) . . ?
N11 C13 N5 114.6(5) . . ?
N11 C13 C14 103.3(5) . . ?
N11 C13 H13 111.7 . . ?
N5 C13 C14 103.1(5) . . ?
N5 C13 H13 111.7 . . ?
C14 C13 H13 111.7 . . ?
N2AA C2 N1AA 113.8(5) . . ?
N2AA C2 H2A 108.8 . . ?
N2AA C2 H2B 108.8 . . ?
N1AA C2 H2A 108.8 . . ?
N1AA C2 H2B 108.8 . . ?
H2A C2 H2B 107.7 . . ?
N10 C18 H18A 108.6 . . ?
N10 C18 H18B 108.6 . . ?
N11 C18 N10 114.5(5) . . ?
N11 C18 H18A 108.6 . . ?
N11 C18 H18B 108.6 . . ?
H18A C18 H18B 107.6 . . ?
N4 C4 N5 114.5(5) . . ?
N4 C4 H4A 108.6 . . ?
N4 C4 H4B 108.6 . . ?
N5 C4 H4A 108.6 . . ?
N5 C4 H4B 108.6 . . ?
H4A C4 H4B 107.6 . . ?
N0AA C20 H20A 108.8 3_666 . ?
N0AA C20 H20B 108.8 3_666 . ?
N12 C20 N0AA 113.9(5) . 3_666 ?
N12 C20 H20A 108.8 . . ?
N12 C20 H20B 108.8 . . ?
H20A C20 H20B 107.7 . . ?
N9 C16 N8 113.3(5) . . ?
N9 C16 H16A 108.9 . . ?
N9 C16 H16B 108.9 . . ?
N8 C16 H16A 108.9 . . ?
N8 C16 H16B 108.9 . . ?
H16A C16 H16B 107.7 . . ?
C7 C8 H8A 109.5 . . ?
C7 C8 H8B 109.5 . . ?
C7 C8 H8C 109.5 . . ?
H8A C8 H8B 109.5 . . ?
H8A C8 H8C 109.5 . . ?
H8B C8 H8C 109.5 . . ?
N7 C6 N6 113.5(5) 3_666 . ?
N7 C6 H6A 108.9 3_666 . ?
N7 C6 H6B 108.9 3_666 . ?
N6 C6 H6A 108.9 . . ?
N6 C6 H6B 108.9 . . ?
H6A C6 H6B 107.7 . . ?
C9 C10 H10A 109.5 . . ?
C9 C10 H10B 109.5 . . ?
C9 C10 H10C 109.5 . . ?
H10A C10 H10B 109.5 . . ?
H10A C10 H10C 109.5 . . ?
H10B C10 H10C 109.5 . . ?
H8D O8 H8E 104.4 . . ?
H11A O11 H11B 104.3 . . ?
H9A O9 H9B 104.5 . . ?
H10D O10 H10E 104.6 . . ?
C25 C26 C21 120.0 . . ?
N14 C26 C25 134(3) . . ?
N14 C26 C21 106(3) . . ?
C26 C25 H25 120.0 . . ?
C24 C25 C26 120.0 . . ?
C24 C25 H25 120.0 . . ?
C25 C24 H24 120.0 . . ?
C23 C24 C25 120.0 . . ?
C23 C24 H24 120.0 . . ?
C24 C23 H23 120.0 . . ?
C24 C23 C22 120.0 . . ?
C22 C23 H23 120.0 . . ?
C23 C22 H22 120.0 . . ?
C21 C22 C23 120.0 . . ?
C21 C22 H22 120.0 . . ?
C26 C21 N13 109(3) . . ?
C22 C21 C26 120.0 . . ?
C22 C21 N13 131(3) . . ?
H7A O7 H7B 104.6 . . ?
N13 C27 C28 128(3) . . ?
N13 C27 N14 110.7(16) . . ?
N14 C27 C28 121(3) . . ?
C29 C28 C27 119(3) . . ?
C29 C28 N15 120.0 . . ?
N15 C28 C27 121(3) . . ?
C28 C29 H29 120.0 . . ?
C28 C29 C30 120.0 . . ?
C30 C29 H29 120.0 . . ?
C29 C30 H30 120.0 . . ?
C29 C30 C31 120.0 . . ?
C31 C30 H30 120.0 . . ?
C30 C31 H31 120.0 . . ?
C32 C31 C30 120.0 . . ?
C32 C31 H31 120.0 . . ?
C31 C32 H32 120.0 . . ?
N15 C32 C31 120.0 . . ?
N15 C32 H32 120.0 . . ?
C32 N15 C28 120.0 . . ?
C21 N13 H13A 127.2 . . ?
C27 N13 C21 106(3) . . ?
C27 N13 H13A 127.2 . . ?
C26 N14 C27 109(3) . . ?
C26 N14 H14A 125.4 . . ?
C27 N14 H14A 125.4 . . ?
Cl2A Cd1A Cl3 105.8(8) . . ?
Cl2A Cd1A Cl3A 114.5(6) . . ?
Cl2A Cd1A Cl4 104.0(7) . . ?
Cl3 Cd1A Cl3A 121.2(6) . . ?
Cl3 Cd1A Cl4 102.0(6) . . ?
Cl4 Cd1A Cl3A 107.4(6) . . ?
C25A C26A C21A 120.0 . . ?
N2 C26A C25A 124(3) . . ?
N2 C26A C21A 116(3) . . ?
C26A C25A H25A 120.0 . . ?
C26A C25A C24A 120.0 . . ?
C24A C25A H25A 120.0 . . ?
C25A C24A H24A 120.0 . . ?
C23A C24A C25A 120.0 . . ?
C23A C24A H24A 120.0 . . ?
C24A C23A H23A 120.0 . . ?
C22A C23A C24A 120.0 . . ?
C22A C23A H23A 120.0 . . ?
C23A C22A H22A 120.0 . . ?
C23A C22A C21A 120.0 . . ?
C21A C22A H22A 120.0 . . ?
C26A C21A N1 102(3) . . ?
C22A C21A C26A 120.0 . . ?
C22A C21A N1 138(3) . . ?
N2 C27A C28A 127(3) . . ?
N1 C27A N2 111.8(18) . . ?
N1 C27A C28A 121(4) . . ?
C26A N2 C27A 102(2) . . ?
C26A N2 H2 129.0 . . ?
C27A N2 H2 129.0 . . ?
C21A N1 H1 125.9 . . ?
C27A N1 C21A 108(3) . . ?
C27A N1 H1 125.9 . . ?
C29A C28A C27A 119(4) . . ?
C29A C28A N3 120.0 . . ?
N3 C28A C27A 120(4) . . ?
C28A C29A H29A 120.0 . . ?
C28A C29A C30A 120.0 . . ?
C30A C29A H29A 120.0 . . ?
C29A C30A H30A 120.0 . . ?
C31A C30A C29A 120.0 . . ?
C31A C30A H30A 120.0 . . ?
C30A C31A H31A 120.0 . . ?
C32A C31A C30A 120.0 . . ?
C32A C31A H31A 120.0 . . ?
C31A C32A H32A 120.0 . . ?
C31A C32A N3 120.0 . . ?
N3 C32A H32A 120.0 . . ?
C32A N3 C28A 120.0 . . ?

loop_
_geom_bond_atom_site_label_1
_geom_bond_atom_site_label_2
_geom_bond_distance
_geom_bond_site_symmetry_2
_geom_bond_publ_flag
Cd1 Cl1 2.46(2) . ?
Cd1 Cl0A 2.55(2) . ?
Cd1 Cl1A 2.449(17) . ?
Cd1 Cl2 2.424(19) . ?
O2 C3 1.211(7) . ?
O6 C15 1.218(7) . ?
O3 C1 1.220(7) . ?
O1 C5 1.210(8) . ?
O4 C19 1.201(8) . ?
N2AA C3 1.359(8) . ?
N2AA C11 1.453(7) . ?
N2AA C2 1.446(8) . ?
O5 C17 1.212(8) . ?
N4 C3 1.381(8) . ?
N4 C12 1.446(8) . ?
N4 C4 1.431(8) . ?
N7 C15 1.371(7) . ?
N7 C7 1.458(7) . ?
N7 C6 1.445(8) 3_666 ?
N6 C5 1.367(8) . ?
N6 C14 1.437(8) . ?
N6 C6 1.456(8) . ?
N0AA C1 1.358(8) . ?
N0AA C7 1.459(8) . ?
N0AA C20 1.451(8) 3_666 ?
N10 C17 1.366(9) . ?
N10 C12 1.443(8) . ?
N10 C18 1.451(8) . ?
N9 C11 1.453(7) . ?
N9 C17 1.367(8) . ?
N9 C16 1.445(8) . ?
N11 C19 1.388(8) . ?
N11 C13 1.446(9) . ?
N11 C18 1.449(9) . ?
N5 C5 1.375(8) . ?
N5 C13 1.453(8) . ?
N5 C4 1.450(8) . ?
N12 C14 1.440(8) . ?
N12 C19 1.375(8) . ?
N12 C20 1.450(8) . ?
N1AA C1 1.360(8) . ?
N1AA C9 1.463(8) . ?
N1AA C2 1.448(8) . ?
N8 C15 1.367(8) . ?
N8 C9 1.464(7) . ?
N8 C16 1.449(7) . ?
C11 H11 0.9800 . ?
C11 C12 1.545(9) . ?
C12 H12 0.9800 . ?
C9 C7 1.586(8) . ?
C9 C10 1.529(9) . ?
C7 C8 1.522(9) . ?
C14 H14 0.9800 . ?
C14 C13 1.541(9) . ?
C13 H13 0.9800 . ?
C2 H2A 0.9700 . ?
C2 H2B 0.9700 . ?
C18 H18A 0.9700 . ?
C18 H18B 0.9700 . ?
C4 H4A 0.9700 . ?
C4 H4B 0.9700 . ?
C20 N0AA 1.451(8) 3_666 ?
C20 H20A 0.9700 . ?
C20 H20B 0.9700 . ?
C16 H16A 0.9700 . ?
C16 H16B 0.9700 . ?
C8 H8A 0.9600 . ?
C8 H8B 0.9600 . ?
C8 H8C 0.9600 . ?
C6 N7 1.445(8) 3_666 ?
C6 H6A 0.9700 . ?
C6 H6B 0.9700 . ?
C10 H10A 0.9600 . ?
C10 H10B 0.9600 . ?
C10 H10C 0.9600 . ?
O8 H8D 0.8505 . ?
O8 H8E 0.8502 . ?
O11 H11A 0.8499 . ?
O11 H11B 0.8499 . ?
O9 H9A 0.8498 . ?
O9 H9B 0.8501 . ?
O10 H10D 0.8500 . ?
O10 H10E 0.8497 . ?
C26 C25 1.3900 . ?
C26 C21 1.3900 . ?
C26 N14 1.308(10) . ?
C25 H25 0.9300 . ?
C25 C24 1.3900 . ?
C24 H24 0.9300 . ?
C24 C23 1.3900 . ?
C23 H23 0.9300 . ?
C23 C22 1.3900 . ?
C22 H22 0.9300 . ?
C22 C21 1.3900 . ?
C21 N13 1.41(3) . ?
O7 H7A 0.8502 . ?
O7 H7B 0.8488 . ?
C27 C28 1.488(10) . ?
C27 N13 1.28(4) . ?
C27 N14 1.39(4) . ?
C28 C29 1.3900 . ?
C28 N15 1.3900 . ?
C29 H29 0.9300 . ?
C29 C30 1.3900 . ?
C30 H30 0.9300 . ?
C30 C31 1.3900 . ?
C31 H31 0.9300 . ?
C31 C32 1.3900 . ?
C32 H32 0.9300 . ?
C32 N15 1.3900 . ?
N13 H13A 0.8600 . ?
N14 H14A 0.8600 . ?
Cl2A Cd1A 2.408(16) . ?
Cd1A Cl3 2.434(14) . ?
Cd1A Cl3A 2.479(16) . ?
Cd1A Cl4 2.44(2) . ?
C26A C25A 1.3900 . ?
C26A C21A 1.3900 . ?
C26A N2 1.274(9) . ?
C25A H25A 0.9300 . ?
C25A C24A 1.3900 . ?
C24A H24A 0.9300 . ?
C24A C23A 1.3900 . ?
C23A H23A 0.9300 . ?
C23A C22A 1.3900 . ?
C22A H22A 0.9300 . ?
C22A C21A 1.3900 . ?
C21A N1 1.42(3) . ?
C27A N2 1.44(4) . ?
C27A N1 1.28(4) . ?
C27A C28A 1.511(10) . ?
N2 H2 0.8600 . ?
N1 H1 0.8600 . ?
C28A C29A 1.3900 . ?
C28A N3 1.3900 . ?
C29A H29A 0.9300 . ?
C29A C30A 1.3900 . ?
C30A H30A 0.9300 . ?
C30A C31A 1.3900 . ?
C31A H31A 0.9300 . ?
C31A C32A 1.3900 . ?
C32A H32A 0.9300 . ?
C32A N3 1.3900 . ?

loop_
_geom_torsion_atom_site_label_1
_geom_torsion_atom_site_label_2
_geom_torsion_atom_site_label_3
_geom_torsion_atom_site_label_4
_geom_torsion
_geom_torsion_site_symmetry_1
_geom_torsion_site_symmetry_2
_geom_torsion_site_symmetry_3
_geom_torsion_site_symmetry_4
_geom_torsion_publ_flag
N2AA C11 C12 N4 2.3(5) . . . . ?
N2AA C11 C12 N10 123.1(5) . . . . ?
N6 C14 C13 N11 -125.0(5) . . . . ?
N6 C14 C13 N5 -5.3(6) . . . . ?
N9 C11 C12 N4 -117.3(5) . . . . ?
N9 C11 C12 N10 3.6(5) . . . . ?
N12 C14 C13 N11 -4.1(6) . . . . ?
N12 C14 C13 N5 115.6(5) . . . . ?
N1AA C9 C7 N7 -120.3(5) . . . . ?
N1AA C9 C7 N0AA -2.2(5) . . . . ?
N1AA C9 C7 C8 118.4(6) . . . . ?
N8 C9 C7 N7 -3.2(6) . . . . ?
N8 C9 C7 N0AA 114.9(5) . . . . ?
N8 C9 C7 C8 -124.6(5) . . . . ?
C3 N2AA C11 N9 114.9(5) . . . . ?
C3 N2AA C11 C12 3.2(6) . . . . ?
C3 N2AA C2 N1AA -116.7(6) . . . . ?
C3 N4 C12 N10 -118.9(5) . . . . ?
C3 N4 C12 C11 -7.2(6) . . . . ?
C3 N4 C4 N5 115.5(6) . . . . ?
C11 N2AA C3 O2 170.7(5) . . . . ?
C11 N2AA C3 N4 -7.8(6) . . . . ?
C11 N2AA C2 N1AA 87.8(6) . . . . ?
C11 N9 C17 O5 -173.3(6) . . . . ?
C11 N9 C17 N10 4.8(7) . . . . ?
C11 N9 C16 N8 -82.1(7) . . . . ?
C15 N7 C7 N0AA -110.8(6) . . . . ?
C15 N7 C7 C9 -1.0(6) . . . . ?
C15 N7 C7 C8 123.0(6) . . . . ?
C15 N8 C9 N1AA 115.9(5) . . . . ?
C15 N8 C9 C7 6.7(6) . . . . ?
C15 N8 C9 C10 -117.7(6) . . . . ?
C15 N8 C16 N9 -109.8(6) . . . . ?
C17 N10 C12 N4 111.2(6) . . . . ?
C17 N10 C12 C11 -1.0(6) . . . . ?
C17 N10 C18 N11 -108.1(7) . . . . ?
C17 N9 C11 N2AA -116.9(6) . . . . ?
C17 N9 C11 C12 -5.3(6) . . . . ?
C17 N9 C16 N8 119.3(6) . . . . ?
C1 N0AA C7 N7 113.8(6) . . . . ?
C1 N0AA C7 C9 3.7(6) . . . . ?
C1 N0AA C7 C8 -119.9(6) . . . . ?
C1 N1AA C9 N8 -109.3(6) . . . . ?
C1 N1AA C9 C7 0.2(6) . . . . ?
C1 N1AA C9 C10 124.2(6) . . . . ?
C1 N1AA C2 N2AA 101.8(6) . . . . ?
C5 N6 C14 N12 -110.9(6) . . . . ?
C5 N6 C14 C13 1.8(7) . . . . ?
C5 N6 C6 N7 97.7(7) . . . 3_666 ?
C5 N5 C13 N11 118.9(6) . . . . ?
C5 N5 C13 C14 7.3(7) . . . . ?
C5 N5 C4 N4 -111.7(7) . . . . ?
C12 N4 C3 O2 -169.0(5) . . . . ?
C12 N4 C3 N2AA 9.5(6) . . . . ?
C12 N4 C4 N5 -87.3(7) . . . . ?
C12 N10 C17 O5 175.9(6) . . . . ?
C12 N10 C17 N9 -2.2(7) . . . . ?
C12 N10 C18 N11 82.6(7) . . . . ?
C9 N1AA C1 O3 -175.6(6) . . . . ?
C9 N1AA C1 N0AA 2.1(7) . . . . ?
C9 N1AA C2 N2AA -82.5(7) . . . . ?
C9 N8 C15 O6 172.6(6) . . . . ?
C9 N8 C15 N7 -7.6(7) . . . . ?
C9 N8 C16 N9 87.7(7) . . . . ?
C7 N7 C15 O6 -175.1(6) . . . . ?
C7 N7 C15 N8 5.2(7) . . . . ?
C7 N0AA C1 O3 174.0(6) . . . . ?
C7 N0AA C1 N1AA -3.8(7) . . . . ?
C14 N6 C5 O1 -176.6(6) . . . . ?
C14 N6 C5 N5 2.7(7) . . . . ?
C14 N6 C6 N7 -84.0(7) . . . 3_666 ?
C14 N12 C19 O4 171.4(6) . . . . ?
C14 N12 C19 N11 -7.3(7) . . . . ?
C14 N12 C20 N0AA 93.0(7) . . . 3_666 ?
C19 N11 C13 N5 -111.4(6) . . . . ?
C19 N11 C13 C14 0.1(6) . . . . ?
C19 N11 C18 N10 105.2(7) . . . . ?
C19 N12 C14 N6 119.9(6) . . . . ?
C19 N12 C14 C13 7.1(6) . . . . ?
C19 N12 C20 N0AA -105.5(7) . . . 3_666 ?
C13 N11 C19 O4 -174.4(6) . . . . ?
C13 N11 C19 N12 4.2(7) . . . . ?
C13 N11 C18 N10 -85.4(8) . . . . ?
C13 N5 C5 O1 172.7(6) . . . . ?
C13 N5 C5 N6 -6.5(7) . . . . ?
C13 N5 C4 N4 84.7(8) . . . . ?
C2 N2AA C3 O2 13.3(9) . . . . ?
C2 N2AA C3 N4 -165.2(5) . . . . ?
C2 N2AA C11 N9 -87.2(6) . . . . ?
C2 N2AA C11 C12 161.1(5) . . . . ?
C2 N1AA C1 O3 0.6(9) . . . . ?
C2 N1AA C1 N0AA 178.3(5) . . . . ?
C2 N1AA C9 N8 74.8(7) . . . . ?
C2 N1AA C9 C7 -175.8(5) . . . . ?
C2 N1AA C9 C10 -51.8(7) . . . . ?
C18 N10 C17 O5 5.7(10) . . . . ?
C18 N10 C17 N9 -172.4(5) . . . . ?
C18 N10 C12 N4 -78.7(7) . . . . ?
C18 N10 C12 C11 169.2(5) . . . . ?
C18 N11 C19 O4 -3.7(9) . . . . ?
C18 N11 C19 N12 174.9(5) . . . . ?
C18 N11 C13 N5 78.4(7) . . . . ?
C18 N11 C13 C14 -170.1(5) . . . . ?
C4 N4 C3 O2 -9.7(9) . . . . ?
C4 N4 C3 N2AA 168.9(5) . . . . ?
C4 N4 C12 N10 81.6(7) . . . . ?
C4 N4 C12 C11 -166.6(5) . . . . ?
C4 N5 C5 O1 7.4(10) . . . . ?
C4 N5 C5 N6 -171.9(6) . . . . ?
C4 N5 C13 N11 -76.0(7) . . . . ?
C4 N5 C13 C14 172.5(5) . . . . ?
C20 N0AA C1 O3 -6.0(9) 3_666 . . . ?
C20 N0AA C1 N1AA 176.3(5) 3_666 . . . ?
C20 N0AA C7 N7 -66.3(7) 3_666 . . . ?
C20 N0AA C7 C9 -176.3(5) 3_666 . . . ?
C20 N0AA C7 C8 60.1(7) 3_666 . . . ?
C20 N12 C14 N6 -77.1(7) . . . . ?
C20 N12 C14 C13 170.1(5) . . . . ?
C20 N12 C19 O4 8.0(10) . . . . ?
C20 N12 C19 N11 -170.6(5) . . . . ?
C16 N9 C11 N2AA 82.4(7) . . . . ?
C16 N9 C11 C12 -166.0(5) . . . . ?
C16 N9 C17 O5 -13.0(10) . . . . ?
C16 N9 C17 N10 165.2(5) . . . . ?
C16 N8 C15 O6 7.8(9) . . . . ?
C16 N8 C15 N7 -172.4(5) . . . . ?
C16 N8 C9 N1AA -80.6(7) . . . . ?
C16 N8 C9 C7 170.2(5) . . . . ?
C16 N8 C9 C10 45.8(8) . . . . ?
C6 N7 C15 O6 0.8(9) 3_666 . . . ?
C6 N7 C15 N8 -179.0(5) 3_666 . . . ?
C6 N7 C7 N0AA 73.8(7) 3_666 . . . ?
C6 N7 C7 C9 -176.4(5) 3_666 . . . ?
C6 N7 C7 C8 -52.4(8) 3_666 . . . ?
C6 N6 C5 O1 1.9(10) . . . . ?
C6 N6 C5 N5 -178.8(5) . . . . ?
C6 N6 C14 N12 70.6(7) . . . . ?
C6 N6 C14 C13 -176.6(5) . . . . ?
C10 C9 C7 N7 118.5(5) . . . . ?
C10 C9 C7 N0AA -123.4(5) . . . . ?
C10 C9 C7 C8 -2.8(7) . . . . ?
C26 C25 C24 C23 0.0 . . . . ?
C26 C21 N13 C27 -3(3) . . . . ?
C25 C26 C21 C22 0.0 . . . . ?
C25 C26 C21 N13 -176(2) . . . . ?
C25 C26 N14 C27 178(2) . . . . ?
C25 C24 C23 C22 0.0 . . . . ?
C24 C23 C22 C21 0.0 . . . . ?
C23 C22 C21 C26 0.0 . . . . ?
C23 C22 C21 N13 175(3) . . . . ?
C22 C21 N13 C27 -179(2) . . . . ?
C21 C26 C25 C24 0.0 . . . . ?
C21 C26 N14 C27 0(3) . . . . ?
C27 C28 C29 C30 -179(3) . . . . ?
C27 C28 N15 C32 179(3) . . . . ?
C28 C27 N13 C21 177(3) . . . . ?
C28 C27 N14 C26 -176(3) . . . . ?
C28 C29 C30 C31 0.0 . . . . ?
C29 C28 N15 C32 0.0 . . . . ?
C29 C30 C31 C32 0.0 . . . . ?
C30 C31 C32 N15 0.0 . . . . ?
C31 C32 N15 C28 0.0 . . . . ?
N15 C28 C29 C30 0.0 . . . . ?
N13 C27 C28 C29 4(5) . . . . ?
N13 C27 C28 N15 -174(3) . . . . ?
N13 C27 N14 C26 -2(4) . . . . ?
N14 C26 C25 C24 -178(3) . . . . ?
N14 C26 C21 C22 178(2) . . . . ?
N14 C26 C21 N13 2.0(16) . . . . ?
N14 C27 C28 C29 177(2) . . . . ?
N14 C27 C28 N15 -1(4) . . . . ?
N14 C27 N13 C21 3(4) . . . . ?
C26A C25A C24A C23A 0.0 . . . . ?
C26A C21A N1 C27A 2(3) . . . . ?
C25A C26A C21A C22A 0.0 . . . . ?
C25A C26A C21A N1 -179(2) . . . . ?
C25A C26A N2 C27A -180(2) . . . . ?
C25A C24A C23A C22A 0.0 . . . . ?
C24A C23A C22A C21A 0.0 . . . . ?
C23A C22A C21A C26A 0.0 . . . . ?
C23A C22A C21A N1 179(3) . . . . ?
C22A C21A N1 C27A -177(3) . . . . ?
C21A C26A C25A C24A 0.0 . . . . ?
C21A C26A N2 C27A 8(3) . . . . ?
C27A C28A C29A C30A -173(3) . . . . ?
C27A C28A N3 C32A 173(3) . . . . ?
N2 C26A C25A C24A -172(2) . . . . ?
N2 C26A C21A C22A 173(2) . . . . ?
N2 C26A C21A N1 -7(2) . . . . ?
N2 C27A N1 C21A 2(4) . . . . ?
N2 C27A C28A C29A 166(3) . . . . ?
N2 C27A C28A N3 -8(5) . . . . ?
N1 C27A N2 C26A -6(4) . . . . ?
N1 C27A C28A C29A -9(5) . . . . ?
N1 C27A C28A N3 177(3) . . . . ?
C28A C27A N2 C26A 178(4) . . . . ?
C28A C27A N1 C21A 178(3) . . . . ?
C28A C29A C30A C31A 0.0 . . . . ?
C29A C28A N3 C32A 0.0 . . . . ?
C29A C30A C31A C32A 0.0 . . . . ?
C30A C31A C32A N3 0.0 . . . . ?
C31A C32A N3 C28A 0.0 . . . . ?
N3 C28A C29A C30A 0.0 . . . . ?
